data_2014117
loop_
_publ_author_name
'Hajji, Mounir'
'Zid, Mohamed Faouzi'
'Driss, Ahmed'
'Jouini, Tahar'

_publ_section_title
;
 \b-LiMoO~2~(AsO~4~)
;
_journal_issue 8
_journal_name_full 'Acta Crystallographica Section C'
_journal_page_first i76
_journal_page_last i78
_journal_paper_doi 10.1107/S0108270104013162
_journal_volume 60
_journal_year 2004
_chemical_formula_iupac 'Li Mo O2 (As O4)'
_chemical_formula_moiety 'As2 Mo2 O12 , 2Li'
_chemical_formula_sum 'As2 Li2 Mo2 O12'
_chemical_formula_weight 273.80
_chemical_name_common 'lithium molybdyl arsenate'
_chemical_name_systematic
;
\b-LiMoO~2~AsO~4~
;
_space_group_IT_number 4
_symmetry_cell_setting monoclinic
_symmetry_space_group_name_Hall 'P 2yb'
_symmetry_space_group_name_H-M 'P 1 21 1'
_atom_sites_solution_primary direct
_atom_sites_solution_secondary difmap
_audit_creation_method SHELXL97
_cell_angle_alpha 90.00
_cell_angle_beta 94.630(10)
_cell_angle_gamma 90.00
_cell_formula_units_Z 4
_cell_length_a 5.1173(7)
_cell_length_b 8.561(2)
_cell_length_c 10.3090(10)
_cell_measurement_reflns_used 25
_cell_measurement_temperature 298(2)
_cell_measurement_theta_max 16
_cell_measurement_theta_min 10
_cell_volume 450.16(13)
_computing_cell_refinement 'CAD-4 EXPRESS'
_computing_data_collection 'CAD-4 EXPRESS (Duisenberg, 1992; Mac\'i\<cek & Yordanov, 1992)'
_computing_data_reduction 'XCAD4 (Harms & Wocadlo, 1995)'
_computing_molecular_graphics 'DIAMOND (Brandenburg, 1998)'
_computing_publication_material SHELXL97
_computing_structure_refinement 'SHELXL97 (Sheldrick, 1997)'
_computing_structure_solution 'SHELXS86 (Sheldrick, 1990)'
_diffrn_ambient_temperature 298(2)
_diffrn_measured_fraction_theta_full 0.999
_diffrn_measured_fraction_theta_max 0.999
_diffrn_measurement_device_type 'Enraf-Nonius CAD-4'
_diffrn_measurement_method \w/2\q
_diffrn_radiation_monochromator graphite
_diffrn_radiation_source 'fine-focus sealed tube'
_diffrn_radiation_type MoK\a
_diffrn_radiation_wavelength 0.71073
_diffrn_reflns_av_R_equivalents 0.0302
_diffrn_reflns_av_sigmaI/netI 0.0389
_diffrn_reflns_limit_h_max 7
_diffrn_reflns_limit_h_min -1
_diffrn_reflns_limit_k_max 12
_diffrn_reflns_limit_k_min 0
_diffrn_reflns_limit_l_max 14
_diffrn_reflns_limit_l_min -14
_diffrn_reflns_number 1801
_diffrn_reflns_theta_full 29.96
_diffrn_reflns_theta_max 29.96
_diffrn_reflns_theta_min 3.10
_diffrn_standards_decay_% 1
_diffrn_standards_interval_time 120
_diffrn_standards_number 2
_exptl_absorpt_coefficient_mu 10.145
_exptl_absorpt_correction_T_max 0.676
_exptl_absorpt_correction_T_min 0.343
_exptl_absorpt_correction_type '\y scan'
_exptl_absorpt_process_details '(North et al., 1968)'
_exptl_crystal_colour yellowish
_exptl_crystal_density_diffrn 4.040
_exptl_crystal_density_meas ?
_exptl_crystal_density_method 'not measured'
_exptl_crystal_description prism
_exptl_crystal_F_000 504
_exptl_crystal_size_max 0.16
_exptl_crystal_size_mid 0.08
_exptl_crystal_size_min 0.04
_refine_diff_density_max 1.378
_refine_diff_density_min -1.720
_refine_ls_extinction_coef 0.050(2)
_refine_ls_extinction_expression Fc^*^=kFc[1+0.001xFc^2^\l^3^/sin(2\q)]^-1/4^
_refine_ls_extinction_method 'SHELXL97 (Sheldrick, 1997)'
_refine_ls_goodness_of_fit_ref 1.092
_refine_ls_hydrogen_treatment none
_refine_ls_matrix_type full
_refine_ls_number_parameters 164
_refine_ls_number_reflns 1385
_refine_ls_number_restraints 1
_refine_ls_restrained_S_all 1.092
_refine_ls_R_factor_all 0.0274
_refine_ls_R_factor_gt 0.0252
_refine_ls_shift/su_max 0.000
_refine_ls_shift/su_mean 0.000
_refine_ls_structure_factor_coef Fsqd
_refine_ls_weighting_details 'calc w = 1/[\s^2^(Fo^2^)+(0.036P)^2^] where P=(Fo^2^+2Fc^2^)/3'
_refine_ls_weighting_scheme calc
_refine_ls_wR_factor_gt 0.0629
_refine_ls_wR_factor_ref 0.0637
_reflns_number_gt 1325
_reflns_number_total 1385
_reflns_threshold_expression I>2\s(I)
_cod_data_source_file dn1050.cif
_cod_data_source_block I
_cod_depositor_comments
;
The following automatic conversions were performed:

'_exptl_crystal_density_meas' value 'not measured' was changed to '?'
- the value is perceived as not measured.

Automatic conversion script
Id: cif_fix_values 3008 2015-01-20 13:52:24Z robertas 
;
_cod_original_sg_symbol_H-M 'P 21'
_cod_database_code 2014117
_cod_database_fobs_code 2014117

loop_
_symmetry_equiv_pos_as_xyz
'x, y, z'
'-x, y+1/2, -z'

loop_
_atom_site_label
_atom_site_fract_x
_atom_site_fract_y
_atom_site_fract_z
_atom_site_U_iso_or_equiv
_atom_site_adp_type
_atom_site_calc_flag
_atom_site_refinement_flags
_atom_site_occupancy
_atom_site_disorder_assembly
_atom_site_disorder_group
_atom_site_type_symbol
As1 0.61780(10) 0.07722(9) 0.53570(6) 0.0065(2) Uani d . 1 . . As
As2 1.15790(10) 0.19749(8) 0.89227(6) 0.0061(2) Uani d . 1 . . As
Mo1 0.67830(10) -0.06862(7) 0.84352(5) 0.00710(10) Uani d . 1 . . Mo
Mo2 0.88490(10) 0.42031(7) 0.66522(5) 0.00740(10) Uani d . 1 . . Mo
Li1 0.321(3) -0.409(2) 0.904(2) 0.026(4) Uani d . 1 . . Li
Li2 0.955(3) -0.231(2) 0.605(2) 0.024(3) Uani d . 1 . . Li
O1 0.8199(9) -0.0645(8) 0.4926(5) 0.0123(9) Uani d . 1 . . O
O2 0.7550(10) 0.2552(6) 0.5163(5) 0.0100(10) Uani d . 1 . . O
O3 0.5450(10) 0.0547(7) 0.6924(5) 0.0120(10) Uani d . 1 . . O
O4 0.3200(10) 0.0793(7) 0.4487(5) 0.0110(10) Uani d . 1 . . O
O5 0.8699(9) 0.1357(7) 0.9379(5) 0.0101(9) Uani d . 1 . . O
O6 1.3880(10) 0.0628(7) 0.9319(5) 0.0110(10) Uani d . 1 . . O
O7 1.1130(10) 0.2453(6) 0.7321(5) 0.0090(10) Uani d . 1 . . O
O8 1.2330(10) 0.3684(7) 0.9684(5) 0.0110(10) Uani d . 1 . . O
O9 0.5020(10) -0.2377(7) 0.8179(5) 0.0140(10) Uani d . 1 . . O
O10 0.9630(10) -0.1131(7) 0.7745(5) 0.0160(10) Uani d . 1 . . O
O11 0.6430(10) 0.3950(7) 0.7670(6) 0.0160(10) Uani d . 1 . . O
O12 1.0690(10) 0.5691(7) 0.7368(5) 0.0150(10) Uani d . 1 . . O

loop_
_atom_site_aniso_label
_atom_site_aniso_U_11
_atom_site_aniso_U_22
_atom_site_aniso_U_33
_atom_site_aniso_U_12
_atom_site_aniso_U_13
_atom_site_aniso_U_23
As1 0.0078(3) 0.0067(3) 0.0051(3) -0.0003(2) 0.0017(2) -0.0003(2)
As2 0.0065(3) 0.0064(3) 0.0054(3) 0.0004(2) 0.0011(2) -0.0003(2)
Mo1 0.0084(2) 0.0075(3) 0.0056(2) 0.0003(2) 0.0016(2) -0.0004(2)
Mo2 0.0087(2) 0.0077(3) 0.0058(2) -0.0001(2) 0.0006(2) 0.0000(2)
Li1 0.035(9) 0.023(8) 0.019(7) -0.018(7) -0.002(6) 0.008(7)
Li2 0.027(8) 0.009(6) 0.037(9) 0.007(6) 0.013(6) 0.005(6)
O1 0.010(2) 0.017(3) 0.010(2) 0.008(2) 0.003(2) -0.002(2)
O2 0.013(2) 0.008(2) 0.008(2) -0.004(2) 0.000(2) 0.002(2)
O3 0.013(2) 0.017(3) 0.005(2) 0.002(2) 0.002(2) 0.004(2)
O4 0.007(2) 0.013(2) 0.011(2) 0.000(2) -0.003(2) -0.001(2)
O5 0.007(2) 0.011(2) 0.012(2) -0.001(2) 0.000(2) -0.003(2)
O6 0.009(2) 0.014(3) 0.009(2) 0.003(2) -0.002(2) 0.001(2)
O7 0.013(2) 0.008(2) 0.006(2) 0.004(2) 0.001(2) 0.003(2)
O8 0.021(2) 0.006(2) 0.007(2) -0.003(2) 0.002(2) -0.002(2)
O9 0.013(2) 0.016(3) 0.013(2) -0.002(2) -0.002(2) -0.001(2)
O10 0.013(2) 0.024(3) 0.010(2) 0.005(2) 0.003(2) 0.003(2)
O11 0.017(2) 0.018(3) 0.016(2) 0.004(2) 0.007(2) 0.004(2)
O12 0.014(2) 0.016(3) 0.015(2) 0.000(2) -0.004(2) -0.001(2)

loop_
_atom_type_symbol
_atom_type_description
_atom_type_scat_dispersion_real
_atom_type_scat_dispersion_imag
_atom_type_scat_source
O O 0.0106 0.0060 'International Tables Vol C Tables 4.2.6.8 and 6.1.1.4'
Li Li -0.0003 0.0001 'International Tables Vol C Tables 4.2.6.8 and 6.1.1.4'
Mo Mo -1.6832 0.6857 'International Tables Vol C Tables 4.2.6.8 and 6.1.1.4'
As As 0.0499 2.0058 'International Tables Vol C Tables 4.2.6.8 and 6.1.1.4'

loop_
_geom_angle_atom_site_label_1
_geom_angle_atom_site_label_2
_geom_angle_atom_site_label_3
_geom_angle_site_symmetry_1
_geom_angle_site_symmetry_3
_geom_angle
_geom_angle_publ_flag
O1 As1 O2 . . 110.5(3) n
O1 As1 O3 . . 110.9(3) n
O2 As1 O3 . . 109.8(3) n
O1 As1 O4 . . 114.3(3) n
O2 As1 O4 . . 106.7(3) n
O3 As1 O4 . . 104.3(3) n
O5 As2 O6 . . 109.4(3) n
O5 As2 O8 . . 108.5(3) n
O6 As2 O8 . . 110.7(3) n
O5 As2 O7 . . 107.2(2) n
O6 As2 O7 . . 116.2(3) n
O8 As2 O7 . . 104.5(3) n
O9 Mo1 O10 . . 101.7(3) n
O9 Mo1 O3 . . 100.8(3) n
O10 Mo1 O3 . . 92.4(2) n
O9 Mo1 O8 . 2_747 89.9(2) n
O10 Mo1 O8 . 2_747 101.8(2) n
O3 Mo1 O8 . 2_747 160.1(2) n
O9 Mo1 O6 . 1_455 97.7(2) n
O10 Mo1 O6 . 1_455 160.3(3) n
O3 Mo1 O6 . 1_455 81.1(2) n
O8 Mo1 O6 2_747 1_455 80.9(2) n
O9 Mo1 O5 . . 162.2(2) n
O10 Mo1 O5 . . 89.8(2) n
O3 Mo1 O5 . . 92.1(2) n
O8 Mo1 O5 2_747 . 74.4(2) n
O6 Mo1 O5 1_455 . 72.0(2) n
O11 Mo2 O12 . . 103.3(3) n
O11 Mo2 O7 . . 97.2(2) n
O12 Mo2 O7 . . 97.1(2) n
O11 Mo2 O4 . 2_656 94.3(2) n
O12 Mo2 O4 . 2_656 89.5(2) n
O7 Mo2 O4 . 2_656 165.0(2) n
O11 Mo2 O2 . . 99.1(2) n
O12 Mo2 O2 . . 157.3(2) n
O7 Mo2 O2 . . 83.8(2) n
O4 Mo2 O2 2_656 . 84.9(2) n
O11 Mo2 O1 . 2_756 172.5(2) n
O12 Mo2 O1 . 2_756 83.9(2) n
O7 Mo2 O1 . 2_756 83.6(2) n
O4 Mo2 O1 2_656 2_756 83.8(2) n
O2 Mo2 O1 . 2_756 73.6(2) n

loop_
_geom_bond_atom_site_label_1
_geom_bond_atom_site_label_2
_geom_bond_site_symmetry_2
_geom_bond_distance
_geom_bond_publ_flag
As1 O1 . 1.677(5) y
As1 O2 . 1.695(5) y
As1 O3 . 1.698(5) y
As1 O4 . 1.704(5) y
As2 O5 . 1.669(5) y
As2 O6 . 1.673(5) y
As2 O8 . 1.690(5) y
As2 O7 . 1.699(5) y
Mo1 O9 . 1.716(6) y
Mo1 O10 . 1.717(6) y
Mo1 O3 . 1.958(5) y
Mo1 O8 2_747 2.029(5) y
Mo1 O6 1_455 2.128(5) y
Mo1 O5 . 2.194(5) y
Mo2 O11 . 1.698(6) y
Mo2 O12 . 1.715(6) y
Mo2 O7 . 1.987(5) y
Mo2 O4 2_656 2.033(5) y
Mo2 O2 . 2.153(5) y
Mo2 O1 2_756 2.311(5) y
Li1 O9 . 1.98(2) y
Li1 O5 2_647 2.01(2) y
Li1 O12 1_445 2.07(2) y
Li1 O8 1_445 2.08(2) y
Li1 O6 2_747 2.18(2) y
Li2 O1 . 1.93(2) y
Li2 O10 . 2.02(2) y
Li2 O2 2_746 2.02(2) y
Li2 O4 2_646 2.19(2) y
Li2 O12 1_545 2.23(2) y
